data_1525764
loop_
_publ_author_name
'Charushnikova, I.A.'
'Krot, N.N.'
'Starikova, Z.A.'

_publ_section_title
;
 Synthesis, crystal structure and characteristics of double cesium
 neptunium(IV) sulfate
;
_journal_name_full Radiokhimiya
_journal_page_first 40
_journal_page_last 44
_journal_volume 42
_journal_year 2000
_chemical_formula_sum 'Cs2 H4 Np O14 S3'
_chemical_name_systematic 'Cs2 Np (S O4)3 (H2 O)2'
_space_group_IT_number 4
_symmetry_space_group_name_Hall 'P 2yb'
_symmetry_space_group_name_H-M 'P 1 21 1'
_cell_angle_alpha 90
_cell_angle_beta 92.56
_cell_angle_gamma 90
_cell_formula_units_Z 2
_cell_length_a 6.4334
_cell_length_b 9.522
_cell_length_c 11.111
_cell_volume 679.968
_citation_journal_id_ASTM RADKAU
_cod_data_source_file Charushnikova_RADKAU_2000_512.cif
_cod_data_source_block H4Cs2Np1O14S3
_cod_original_cell_volume 679.9677
_cod_original_formula_sum 'H4 Cs2 Np1 O14 S3'
_cod_database_code 1525764

loop_
_symmetry_equiv_pos_as_xyz
x,y,z
-x,y+1/2,-z

loop_
_atom_site_label
_atom_site_type_symbol
_atom_site_fract_x
_atom_site_fract_y
_atom_site_fract_z
_atom_site_occupancy
_atom_site_U_iso_or_equiv
S2 S+6 0.5759 0.8919 0.0678 1 0.0
Cs1 Cs+1 0.1404 0.3567 0.5454 1 0.0
Cs2 Cs+1 0.0075 0.6018 0.1082 1 0.0
O7 O-2 0.3773 0.838 0.0162 1 0.0
O8 O-2 0.7292 0.8527 0.9749 1 0.0
O14 O-2 0.7231 0.3191 0.6799 1 0.0
O2 O-2 0.5323 0.0762 0.5861 1 0.0
O13 O-2 0.5084 0.5772 0.6605 1 0.0
O6 O-2 0.633 0.8302 0.1827 1 0.0
O10 O-2 0.1414 0.746 0.8258 1 0.0
O11 O-2 0.0079 0.6267 0.6485 1 0.0
O12 O-2 0.827 0.6112 0.8387 1 0.0
O3 O-2 0.3979 0.8424 0.6235 1 0.0
O9 O-2 0.8181 0.8233 0.7304 1 0.0
S1 S+6 0.385 0.9955 0.655 1 0.0
S3 S+6 -0.0462 0.6986 0.7575 1 0.0
Np1 Np+4 0.5033 0.7514 0.8195 1 0.0
O4 O-2 0.4521 0.9946 0.7877 1 0.0
O1 O-2 0.1754 0.0475 0.6408 1 0.0
O5 O-2 0.5657 0.0465 0.0752 1 0.0
